data_1534712
loop_
_publ_author_name
'Lork, E.'
'Mews, R.'
'Zemva, B.'
'Petersen, J.'
'Schroeter, M.'

_publ_section_title
;
 Transition metal sulfur dioxide hexafluoroarsenates and
 hexafluoroantimonates
;
_journal_name_full 'Journal of Fluorine Chemistry'
_journal_page_first 109
_journal_page_last 116
_journal_volume 110
_journal_year 2001
_chemical_formula_sum 'As2 Cu F12 O8 S4'
_chemical_name_systematic '(Cu (S O2)4) (As F6)2'
_space_group_IT_number 14
_symmetry_space_group_name_Hall '-P 2ybc'
_symmetry_space_group_name_H-M 'P 1 21/c 1'
_cell_angle_alpha 90
_cell_angle_beta 104.21
_cell_angle_gamma 90
_cell_formula_units_Z 2
_cell_length_a 7.505
_cell_length_b 12.969
_cell_length_c 8.907
_cell_volume 840.413
_citation_journal_id_ASTM JFLCAR
_cod_data_source_file Lork_JFLCAR_2001_160.cif
_cod_data_source_block As2Cu1F12O8S4
_cod_original_formula_sum 'As2 Cu1 F12 O8 S4'
_cod_database_code 1534712

loop_
_symmetry_equiv_pos_as_xyz
x,y,z
-x,y+1/2,-z+1/2
-x,-y,-z
x,-y-1/2,z-1/2

loop_
_atom_site_label
_atom_site_type_symbol
_atom_site_fract_x
_atom_site_fract_y
_atom_site_fract_z
_atom_site_occupancy
_atom_site_U_iso_or_equiv
O1 O-2 0.131 0.1328 0.0383 1 0.0
F1 F-1 0.8306 0.042 0.1606 1 0.0
S1 S+4 0.19795 0.21031 -0.05154 1 0.0
O4 O-2 0.2281 0.0503 0.3936 1 0.0
F3 F-1 0.8451 0.1479 0.3869 1 0.0
As1 As+5 0.68738 0.13463 0.21369 1 0.0
S2 S+4 0.26967 -0.0445 0.33461 1 0.0
O3 O-2 0.1811 -0.0649 0.173 1 0.0
Cu1 Cu+2 0 0 0 1 0.0
F5 F-1 0.7991 0.2269 0.1358 1 0.0
O2 O-2 0.1698 0.1911 -0.2113 1 0.0
F2 F-1 0.5359 0.1168 0.0393 1 0.0
F4 F-1 0.584 0.0376 0.2908 1 0.0
F6 F-1 0.5457 0.2232 0.2632 1 0.0
